data_2232682
loop_
_publ_author_name
'Cieplik, Jerzy'
'Pluta, Janusz'
'Bryndal, Iwona'
'Lis, Tadeusz'

_publ_section_title
;
 <i>N</i>-(2-Fluorophenyl)-5-[(4-methoxyphenyl)aminomethyl]-6-methyl-2-phenylpyrimidin-4-amine
;
_journal_coeditor_code GK2418
_journal_issue 12
_journal_name_full 'Acta Crystallographica Section E'
_journal_page_first o3162
_journal_paper_doi 10.1107/S1600536811045028
_journal_volume 67
_journal_year 2011
_chemical_formula_iupac 'C25 H23 F N4 O'
_chemical_formula_moiety 'C25 H23 F N4 O'
_chemical_formula_sum 'C25 H23 F N4 O'
_chemical_formula_weight 414.47
_chemical_name_systematic
;
<i>N</i>-(2-Fluorophenyl)-5-[(4-methoxyphenyl)aminomethyl]-6-methyl-2-
phenylpyrimidin-4-amine
;
_space_group_IT_number 15
_symmetry_cell_setting monoclinic
_symmetry_space_group_name_Hall '-C 2yc'
_symmetry_space_group_name_H-M 'C 1 2/c 1'
_atom_sites_solution_hydrogens geom
_atom_sites_solution_primary direct
_atom_sites_solution_secondary difmap
_audit_creation_method SHELXL-97
_cell_angle_alpha 90.00
_cell_angle_beta 132.22(5)
_cell_angle_gamma 90.00
_cell_formula_units_Z 8
_cell_length_a 27.075(11)
_cell_length_b 8.922(4)
_cell_length_c 22.983(10)
_cell_measurement_reflns_used 14660
_cell_measurement_temperature 85(2)
_cell_measurement_theta_max 38.52
_cell_measurement_theta_min 4.22
_cell_volume 4112(4)
_computing_cell_refinement 'CrysAlis RED (Oxford Diffraction, 2007)'
_computing_data_collection 'CrysAlis CCD (Oxford Diffraction, 2007)'
_computing_data_reduction 'CrysAlis RED (Oxford Diffraction, 2007)'
_computing_molecular_graphics 'XP in SHELXTL (Sheldrick, 2008)'
_computing_publication_material 'SHELXL97 (Sheldrick, 2008)'
_computing_structure_refinement 'SHELXL97 (Sheldrick, 2008)'
_computing_structure_solution 'SHELXS97 (Sheldrick, 2008)'
_diffrn_ambient_temperature 85(2)
_diffrn_measured_fraction_theta_full 0.977
_diffrn_measured_fraction_theta_max 0.904
_diffrn_measurement_device_type 'Oxford Diffraction Xcalibur PX \k-geometry'
_diffrn_measurement_method '\f and \w'
_diffrn_radiation_monochromator graphite
_diffrn_radiation_source 'normal-focus sealed tube'
_diffrn_radiation_type MoK\a
_diffrn_radiation_wavelength 0.71073
_diffrn_reflns_av_R_equivalents 0.0245
_diffrn_reflns_av_sigmaI/netI 0.0414
_diffrn_reflns_limit_h_max 40
_diffrn_reflns_limit_h_min -46
_diffrn_reflns_limit_k_max 15
_diffrn_reflns_limit_k_min -12
_diffrn_reflns_limit_l_max 39
_diffrn_reflns_limit_l_min -35
_diffrn_reflns_number 28521
_diffrn_reflns_theta_full 25.00
_diffrn_reflns_theta_max 38.52
_diffrn_reflns_theta_min 4.22
_diffrn_standards_decay_% 0
_diffrn_standards_interval_count 0
_diffrn_standards_interval_time 0
_diffrn_standards_number 0
_exptl_absorpt_coefficient_mu 0.090
_exptl_absorpt_correction_type none
_exptl_crystal_colour 'light yellow'
_exptl_crystal_density_diffrn 1.339
_exptl_crystal_density_method 'not measured'
_exptl_crystal_description block
_exptl_crystal_F_000 1744
_exptl_crystal_size_max 0.53
_exptl_crystal_size_mid 0.17
_exptl_crystal_size_min 0.14
_refine_diff_density_max 0.611
_refine_diff_density_min -0.219
_refine_ls_extinction_method none
_refine_ls_goodness_of_fit_ref 1.009
_refine_ls_hydrogen_treatment mixed
_refine_ls_matrix_type full
_refine_ls_number_parameters 288
_refine_ls_number_reflns 10469
_refine_ls_number_restraints 0
_refine_ls_restrained_S_all 1.009
_refine_ls_R_factor_all 0.0674
_refine_ls_R_factor_gt 0.0436
_refine_ls_shift/su_max 0.001
_refine_ls_shift/su_mean 0.000
_refine_ls_structure_factor_coef Fsqd
_refine_ls_weighting_details 'calc w=1/[\s^2^(Fo^2^)+(0.0700P)^2^] where P=(Fo^2^+2Fc^2^)/3'
_refine_ls_weighting_scheme calc
_refine_ls_wR_factor_gt 0.1148
_refine_ls_wR_factor_ref 0.1214
_reflns_number_gt 7196
_reflns_number_total 10469
_reflns_threshold_expression I>2sigma(I)
_cod_data_source_file gk2418.cif
_cod_data_source_block I
_cod_original_cell_volume 4112(3)
_cod_original_sg_symbol_H-M 'C 2/c'
_cod_database_code 2232682
_cod_database_fobs_code 2232682

loop_
_symmetry_equiv_pos_as_xyz
'x, y, z'
'-x, y, -z+1/2'
'x+1/2, y+1/2, z'
'-x+1/2, y+1/2, -z+1/2'
'-x, -y, -z'
'x, -y, z-1/2'
'-x+1/2, -y+1/2, -z'
'x+1/2, -y+1/2, z-1/2'

loop_
_atom_site_type_symbol
_atom_site_label
_atom_site_fract_x
_atom_site_fract_y
_atom_site_fract_z
_atom_site_U_iso_or_equiv
_atom_site_adp_type
_atom_site_calc_flag
_atom_site_refinement_flags
_atom_site_occupancy
_atom_site_symmetry_multiplicity
N N1 0.23426(3) 0.36669(7) 0.40998(3) 0.01317(11) Uani d . 1 1
C C2 0.17473(4) 0.43335(8) 0.36504(4) 0.01210(12) Uani d . 1 1
C C21 0.12462(4) 0.39073(8) 0.28059(4) 0.01287(12) Uani d . 1 1
C C22 0.14297(4) 0.30769(8) 0.24607(4) 0.01447(13) Uani d . 1 1
H H22 0.1884 0.2809 0.2763 0.017 Uiso calc R 1 1
C C23 0.09517(4) 0.26420(9) 0.16781(4) 0.01767(14) Uani d . 1 1
H H23 0.1081 0.2075 0.1449 0.021 Uiso calc R 1 1
C C24 0.02852(4) 0.30321(9) 0.12281(5) 0.02034(16) Uani d . 1 1
H H24 -0.0041 0.2721 0.0695 0.024 Uiso calc R 1 1
C C25 0.00996(4) 0.38787(10) 0.15623(5) 0.02228(16) Uani d . 1 1
H H25 -0.0354 0.4157 0.1256 0.027 Uiso calc R 1 1
C C26 0.05782(4) 0.43180(10) 0.23455(4) 0.01855(14) Uani d . 1 1
H H26 0.0449 0.4904 0.2570 0.022 Uiso calc R 1 1
N N3 0.15437(3) 0.53341(7) 0.38901(3) 0.01317(11) Uani d . 1 1
C C4 0.19708(4) 0.56283(8) 0.46609(4) 0.01252(12) Uani d . 1 1
N N4 0.17917(3) 0.66198(7) 0.49490(4) 0.01472(12) Uani d . 1 1
H H4 0.2030(5) 0.6531(12) 0.5456(6) 0.018 Uiso d . 1 1
C C41 0.11961(4) 0.74116(8) 0.45602(4) 0.01369(12) Uani d . 1 1
C C42 0.11209(4) 0.81165(8) 0.50421(4) 0.01637(14) Uani d . 1 1
F F4 0.16300(3) 0.79604(6) 0.58317(3) 0.02284(11) Uani d . 1 1
C C43 0.05679(4) 0.89387(9) 0.47602(5) 0.02065(15) Uani d . 1 1
H H43 0.0539 0.9390 0.5111 0.025 Uiso calc R 1 1
C C44 0.00524(4) 0.90943(10) 0.39507(5) 0.02180(16) Uani d . 1 1
H H44 -0.0338 0.9642 0.3740 0.026 Uiso calc R 1 1
C C45 0.01153(4) 0.84392(10) 0.34542(5) 0.02132(16) Uani d . 1 1
H H45 -0.0233 0.8563 0.2902 0.026 Uiso calc R 1 1
C C46 0.06771(4) 0.76038(9) 0.37476(4) 0.01719(14) Uani d . 1 1
H H46 0.0708 0.7165 0.3396 0.021 Uiso calc R 1 1
C C5 0.26157(4) 0.49669(8) 0.52009(4) 0.01261(12) Uani d . 1 1
C C57 0.30861(4) 0.53792(9) 0.60615(4) 0.01576(13) Uani d . 1 1
H H571 0.3492 0.4750 0.6358 0.019 Uiso calc R 1 1
H H572 0.3223 0.6440 0.6127 0.019 Uiso calc R 1 1
N N5 0.27693(3) 0.51636(7) 0.63795(4) 0.01484(12) Uani d . 1 1
H H5 0.2652(5) 0.4199(13) 0.6350(6) 0.018 Uiso d . 1 1
C C51 0.30334(4) 0.58811(8) 0.70885(4) 0.01285(12) Uani d . 1 1
C C52 0.33894(4) 0.72198(8) 0.73410(4) 0.01505(13) Uani d . 1 1
H H52 0.3495 0.7634 0.7055 0.018 Uiso calc R 1 1
C C53 0.35944(4) 0.79668(8) 0.80092(4) 0.01564(13) Uani d . 1 1
H H53 0.3834 0.8882 0.8171 0.019 Uiso calc R 1 1
C C54 0.34466(4) 0.73683(8) 0.84340(4) 0.01471(13) Uani d . 1 1
O O5 0.36179(3) 0.80239(6) 0.90928(3) 0.02145(13) Uani d . 1 1
C C58 0.39084(5) 0.94760(9) 0.92941(5) 0.02204(16) Uani d . 1 1
H H581 0.4332 0.9422 0.9417 0.033 Uiso calc R 1 1
H H582 0.3990 0.9848 0.9753 0.033 Uiso calc R 1 1
H H583 0.3604 1.0159 0.8850 0.033 Uiso calc R 1 1
C C55 0.30912(4) 0.60230(8) 0.81897(4) 0.01540(13) Uani d . 1 1
H H55 0.2988 0.5610 0.8478 0.018 Uiso calc R 1 1
C C56 0.28893(4) 0.52895(8) 0.75279(4) 0.01431(13) Uani d . 1 1
H H56 0.2650 0.4374 0.7369 0.017 Uiso calc R 1 1
C C6 0.27830(4) 0.40137(8) 0.48783(4) 0.01261(12) Uani d . 1 1
C C61 0.34603(4) 0.33005(9) 0.53604(4) 0.01562(13) Uani d . 1 1
H H611 0.3474 0.2675 0.5021 0.023 Uiso calc R 1 1
H H612 0.3547 0.2678 0.5772 0.023 Uiso calc R 1 1
H H613 0.3801 0.4084 0.5602 0.023 Uiso calc R 1 1

loop_
_atom_site_aniso_label
_atom_site_aniso_U_11
_atom_site_aniso_U_22
_atom_site_aniso_U_33
_atom_site_aniso_U_12
_atom_site_aniso_U_13
_atom_site_aniso_U_23
N1 0.0143(3) 0.0145(3) 0.0130(2) 0.0007(2) 0.0101(2) 0.00032(19)
C2 0.0143(3) 0.0121(3) 0.0127(3) 0.0001(2) 0.0103(2) 0.0006(2)
C21 0.0147(3) 0.0129(3) 0.0128(3) -0.0003(2) 0.0100(2) 0.0001(2)
C22 0.0167(3) 0.0139(3) 0.0142(3) 0.0011(2) 0.0110(3) -0.0002(2)
C23 0.0225(4) 0.0154(3) 0.0152(3) 0.0009(3) 0.0127(3) -0.0015(2)
C24 0.0219(4) 0.0185(3) 0.0149(3) -0.0009(3) 0.0101(3) -0.0025(3)
C25 0.0154(3) 0.0271(4) 0.0175(3) 0.0011(3) 0.0082(3) -0.0034(3)
C26 0.0158(3) 0.0227(4) 0.0172(3) 0.0004(3) 0.0111(3) -0.0031(3)
N3 0.0159(3) 0.0133(3) 0.0130(2) 0.0015(2) 0.0108(2) 0.00088(19)
C4 0.0158(3) 0.0115(3) 0.0136(3) 0.0006(2) 0.0112(2) 0.0008(2)
N4 0.0171(3) 0.0160(3) 0.0125(2) 0.0041(2) 0.0105(2) 0.0012(2)
C41 0.0165(3) 0.0115(3) 0.0168(3) 0.0010(2) 0.0127(3) 0.0006(2)
C42 0.0215(3) 0.0143(3) 0.0186(3) 0.0011(3) 0.0156(3) 0.0005(2)
F4 0.0304(3) 0.0232(3) 0.0176(2) 0.0073(2) 0.0172(2) 0.00160(18)
C43 0.0261(4) 0.0173(3) 0.0278(4) 0.0026(3) 0.0219(3) -0.0006(3)
C44 0.0181(3) 0.0187(4) 0.0292(4) 0.0020(3) 0.0162(3) -0.0018(3)
C45 0.0167(3) 0.0206(4) 0.0214(3) 0.0021(3) 0.0106(3) -0.0014(3)
C46 0.0166(3) 0.0177(3) 0.0170(3) 0.0017(3) 0.0112(3) -0.0008(2)
C5 0.0141(3) 0.0130(3) 0.0123(3) -0.0001(2) 0.0094(2) 0.0003(2)
C57 0.0149(3) 0.0204(3) 0.0134(3) -0.0007(3) 0.0100(3) -0.0023(2)
N5 0.0194(3) 0.0149(3) 0.0129(2) -0.0030(2) 0.0120(2) -0.0010(2)
C51 0.0133(3) 0.0143(3) 0.0114(3) 0.0012(2) 0.0085(2) 0.0012(2)
C52 0.0196(3) 0.0153(3) 0.0144(3) -0.0015(3) 0.0131(3) 0.0006(2)
C53 0.0201(3) 0.0143(3) 0.0156(3) -0.0019(3) 0.0132(3) -0.0004(2)
C54 0.0194(3) 0.0143(3) 0.0143(3) 0.0017(2) 0.0129(3) 0.0012(2)
O5 0.0370(3) 0.0165(3) 0.0200(3) -0.0041(2) 0.0229(3) -0.0029(2)
C58 0.0306(4) 0.0176(4) 0.0187(3) -0.0027(3) 0.0169(3) -0.0031(3)
C55 0.0204(3) 0.0145(3) 0.0173(3) 0.0018(3) 0.0151(3) 0.0025(2)
C56 0.0165(3) 0.0138(3) 0.0163(3) -0.0007(2) 0.0125(3) 0.0009(2)
C6 0.0142(3) 0.0128(3) 0.0134(3) 0.0001(2) 0.0103(2) 0.0010(2)
C61 0.0153(3) 0.0176(3) 0.0154(3) 0.0025(3) 0.0109(3) 0.0014(2)

loop_
_atom_type_symbol
_atom_type_description
_atom_type_scat_dispersion_real
_atom_type_scat_dispersion_imag
_atom_type_scat_source
C C 0.0033 0.0016 'International Tables Vol C Tables 4.2.6.8 and 6.1.1.4'
H H 0.0000 0.0000 'International Tables Vol C Tables 4.2.6.8 and 6.1.1.4'
N N 0.0061 0.0033 'International Tables Vol C Tables 4.2.6.8 and 6.1.1.4'
O O 0.0106 0.0060 'International Tables Vol C Tables 4.2.6.8 and 6.1.1.4'
F F 0.0171 0.0103 'International Tables Vol C Tables 4.2.6.8 and 6.1.1.4'

loop_
_geom_angle_atom_site_label_1
_geom_angle_atom_site_label_2
_geom_angle_atom_site_label_3
_geom_angle
C2 N1 C6 116.86(8)
N1 C2 N3 126.33(7)
N1 C2 C21 117.65(8)
N3 C2 C21 115.98(7)
C26 C21 C22 118.80(8)
C26 C21 C2 120.16(9)
C22 C21 C2 121.03(8)
C23 C22 C21 120.35(8)
C23 C22 H22 119.8
C21 C22 H22 119.8
C22 C23 C24 120.43(9)
C22 C23 H23 119.8
C24 C23 H23 119.8
C25 C24 C23 119.65(8)
C25 C24 H24 120.2
C23 C24 H24 120.2
C24 C25 C26 119.96(8)
C24 C25 H25 120.0
C26 C25 H25 120.0
C25 C26 C21 120.79(9)
C25 C26 H26 119.6
C21 C26 H26 119.6
C4 N3 C2 116.40(7)
N3 C4 N4 119.57(7)
N3 C4 C5 122.37(8)
N4 C4 C5 118.05(7)
C4 N4 C41 130.19(7)
C4 N4 H4 113.6(7)
C41 N4 H4 113.3(7)
N4 C41 C46 127.26(8)
N4 C41 C42 116.00(8)
C46 C41 C42 116.73(8)
F4 C42 C43 119.27(8)
F4 C42 C41 116.93(8)
C43 C42 C41 123.80(9)
C42 C43 C44 118.59(9)
C42 C43 H43 120.7
C44 C43 H43 120.7
C45 C44 C43 119.27(8)
C45 C44 H44 120.4
C43 C44 H44 120.4
C44 C45 C46 121.54(9)
C44 C45 H45 119.2
C46 C45 H45 119.2
C45 C46 C41 120.04(8)
C45 C46 H46 120.0
C41 C46 H46 120.0
C6 C5 C4 115.94(8)
C6 C5 C57 123.87(7)
C4 C5 C57 120.10(8)
N5 C57 C5 111.08(8)
N5 C57 H571 109.4
C5 C57 H571 109.4
N5 C57 H572 109.4
C5 C57 H572 109.4
H571 C57 H572 108.0
C51 N5 C57 120.10(7)
C51 N5 H5 113.4(6)
C57 N5 H5 112.4(7)
C52 C51 C56 118.06(7)
C52 C51 N5 122.64(7)
C56 C51 N5 119.11(7)
C51 C52 C53 121.18(7)
C51 C52 H52 119.4
C53 C52 H52 119.4
C54 C53 C52 119.94(8)
C54 C53 H53 120.0
C52 C53 H53 120.0
O5 C54 C53 124.45(7)
O5 C54 C55 115.93(7)
C53 C54 C55 119.61(7)
C54 O5 C58 116.58(6)
O5 C58 H581 109.5
O5 C58 H582 109.5
H581 C58 H582 109.5
O5 C58 H583 109.5
H581 C58 H583 109.5
H582 C58 H583 109.5
C56 C55 C54 120.20(7)
C56 C55 H55 119.9
C54 C55 H55 119.9
C55 C56 C51 121.01(8)
C55 C56 H56 119.5
C51 C56 H56 119.5
N1 C6 C5 121.95(7)
N1 C6 C61 115.44(8)
C5 C6 C61 122.62(8)
C6 C61 H611 109.5
C6 C61 H612 109.5
H611 C61 H612 109.5
C6 C61 H613 109.5
H611 C61 H613 109.5
H612 C61 H613 109.5

loop_
_geom_bond_atom_site_label_1
_geom_bond_atom_site_label_2
_geom_bond_distance
N1 C2 1.3345(13)
N1 C6 1.3607(15)
C2 N3 1.3461(10)
C2 C21 1.4878(16)
C21 C26 1.3974(15)
C21 C22 1.3984(11)
C22 C23 1.3899(16)
C22 H22 0.9500
C23 C24 1.3925(16)
C23 H23 0.9500
C24 C25 1.3900(13)
C24 H24 0.9500
C25 C26 1.3921(16)
C25 H25 0.9500
C26 H26 0.9500
N3 C4 1.3384(14)
C4 N4 1.3739(10)
C4 C5 1.4230(15)
N4 C41 1.4004(13)
N4 H4 0.879(11)
C41 C46 1.4018(17)
C41 C42 1.4024(11)
C42 F4 1.3605(16)
C42 C43 1.3770(13)
C43 C44 1.3924(18)
C43 H43 0.9500
C44 C45 1.3905(13)
C44 H44 0.9500
C45 C46 1.3948(13)
C45 H45 0.9500
C46 H46 0.9500
C5 C6 1.3890(11)
C5 C57 1.5112(16)
C57 N5 1.4661(11)
C57 H571 0.9900
C57 H572 0.9900
N5 C51 1.4178(12)
N5 H5 0.904(11)
C51 C52 1.3931(12)
C51 C56 1.4073(11)
C52 C53 1.4019(12)
C52 H52 0.9500
C53 C54 1.3868(11)
C53 H53 0.9500
C54 O5 1.3807(11)
C54 C55 1.3985(12)
O5 C58 1.4220(12)
C58 H581 0.9800
C58 H582 0.9800
C58 H583 0.9800
C55 C56 1.3867(12)
C55 H55 0.9500
C56 H56 0.9500
C6 C61 1.5050(15)
C61 H611 0.9800
C61 H612 0.9800
C61 H613 0.9800

loop_
_geom_hbond_atom_site_label_D
_geom_hbond_atom_site_label_H
_geom_hbond_atom_site_label_A
_geom_hbond_site_symmetry_A
_geom_hbond_distance_DH
_geom_hbond_distance_HA
_geom_hbond_distance_DA
_geom_hbond_angle_DHA
N4 H4 N5 . 0.880(10) 2.070(10) 2.794(2) 139.0(10)
N4 H4 F4 . 0.880(10) 2.190(10) 2.6330(10) 111.0(10)
C61 H611 O5 6_565 0.98 2.49 3.426(2) 159
C61 H612 Cg1 7_566 0.98 2.69 3.381(3) 128
C61 H613 Cg2 7_556 0.98 2.73 3.657(3) 159
C53 H53 Cg3 7_566 0.95 2.74 3.634(3) 156
N5 H5 N1 7_556 0.900(10) 2.760(10) 3.541(2) 145.0(10)

loop_
_geom_torsion_atom_site_label_1
_geom_torsion_atom_site_label_2
_geom_torsion_atom_site_label_3
_geom_torsion_atom_site_label_4
_geom_torsion
C6 N1 C2 N3 1.13(11)
C6 N1 C2 C21 -176.79(6)
N1 C2 C21 C26 166.64(7)
N3 C2 C21 C26 -11.50(10)
N1 C2 C21 C22 -12.51(10)
N3 C2 C21 C22 169.35(7)
C26 C21 C22 C23 -1.44(11)
C2 C21 C22 C23 177.72(7)
C21 C22 C23 C24 0.23(12)
C22 C23 C24 C25 0.84(12)
C23 C24 C25 C26 -0.68(13)
C24 C25 C26 C21 -0.55(13)
C22 C21 C26 C25 1.60(12)
C2 C21 C26 C25 -177.57(7)
N1 C2 N3 C4 -3.45(11)
C21 C2 N3 C4 174.50(6)
C2 N3 C4 N4 -178.93(6)
C2 N3 C4 C5 2.12(10)
N3 C4 N4 C41 1.78(12)
C5 C4 N4 C41 -179.22(7)
C4 N4 C41 C46 -13.42(13)
C4 N4 C41 C42 168.17(7)
N4 C41 C42 F4 -0.01(10)
C46 C41 C42 F4 -178.59(7)
N4 C41 C42 C43 -179.89(8)
C46 C41 C42 C43 1.53(12)
F4 C42 C43 C44 179.69(7)
C41 C42 C43 C44 -0.43(13)
C42 C43 C44 C45 -1.00(13)
C43 C44 C45 C46 1.31(13)
C44 C45 C46 C41 -0.17(13)
N4 C41 C46 C45 -179.60(8)
C42 C41 C46 C45 -1.20(11)
N3 C4 C5 C6 1.19(10)
N4 C4 C5 C6 -177.79(6)
N3 C4 C5 C57 177.97(7)
N4 C4 C5 C57 -1.00(10)
C6 C5 C57 N5 -129.73(8)
C4 C5 C57 N5 53.76(10)
C5 C57 N5 C51 -161.21(6)
C57 N5 C51 C52 27.18(11)
C57 N5 C51 C56 -157.88(7)
C56 C51 C52 C53 -0.53(11)
N5 C51 C52 C53 174.46(7)
C51 C52 C53 C54 0.40(12)
C52 C53 C54 O5 -179.13(7)
C52 C53 C54 C55 -0.22(12)
C53 C54 O5 C58 6.20(11)
C55 C54 O5 C58 -172.75(7)
O5 C54 C55 C56 179.18(7)
C53 C54 C55 C56 0.17(12)
C54 C55 C56 C51 -0.31(11)
C52 C51 C56 C55 0.48(11)
N5 C51 C56 C55 -174.69(7)
C2 N1 C6 C5 2.61(10)
C2 N1 C6 C61 -177.14(6)
C4 C5 C6 N1 -3.64(10)
C57 C5 C6 N1 179.71(7)
C4 C5 C6 C61 176.09(7)
C57 C5 C6 C61 -0.56(11)

loop_
_cod_related_entry_id
_cod_related_entry_database
_cod_related_entry_code
1 ChemSpider 30657217
